data_7007012
loop_
_publ_author_name
'El Fallah, M. Salah'
'Badyine, Fatima'
'Vicente, Ramon'
'Escuer, Albert'
'Solans, Xavier'
'Font-Bardia, Merc\`e'

_publ_section_title
;
 Complementarity and countercomplementarity in polynuclear copper(II)
 complexes with R2NCH2CH(OH)CH2NR2 (R = H, CH3): crystal structures and
 magnetic study.
;
_journal_issue 24
_journal_name_full 'Dalton transactions (Cambridge, England : 2003)'
_journal_page_first 2934
_journal_page_last 2942
_journal_paper_doi 10.1039/b516392g
_journal_year 2006
_chemical_formula_moiety 'C11 H20 Cu2 N4 O3 S2'
_chemical_formula_sum 'C11 H20 Cu2 N4 O3 S2'
_chemical_formula_weight 447.52
_chemical_name_systematic
;
?
;
_space_group_IT_number 2
_symmetry_cell_setting triclinic
_symmetry_space_group_name_Hall '-P 1'
_symmetry_space_group_name_H-M 'P -1'
_atom_sites_solution_hydrogens geom
_atom_sites_solution_primary direct
_atom_sites_solution_secondary difmap
_audit_creation_method SHELXL-97
_cell_angle_alpha 104.62(8)
_cell_angle_beta 99.86(6)
_cell_angle_gamma 106.10(8)
_cell_formula_units_Z 2
_cell_length_a 8.455(4)
_cell_length_b 9.114(9)
_cell_length_c 12.744(8)
_cell_measurement_reflns_used 25
_cell_measurement_temperature 293(2)
_cell_measurement_theta_max 14
_cell_measurement_theta_min 6
_cell_volume 881.7(13)
_computing_cell_refinement CAD-4/PC
_computing_data_collection 'CAD-4/PC (Kretschmar, 1996)'
_computing_data_reduction 'CFEO (Solans, 1978)'
_computing_molecular_graphics 'ORTEP3.2 (Brueggemann & Schmid, 1990)'
_computing_publication_material 'PLATON (Spek, 1990)'
_computing_structure_refinement 'SHELXL97 (Sheldrick, 1997)'
_computing_structure_solution 'SHELXS97 (Sheldrick, 1997)'
_diffrn_ambient_temperature 293(2)
_diffrn_measured_fraction_theta_full 0.999
_diffrn_measured_fraction_theta_max 0.999
_diffrn_measurement_device_type 'four cicle diffractometer'
_diffrn_measurement_method '\w-2\q scan'
_diffrn_radiation_monochromator graphite
_diffrn_radiation_source 'fine-focus sealed tube'
_diffrn_radiation_type MoK\a
_diffrn_radiation_wavelength 0.71073
_diffrn_reflns_av_R_equivalents 0.0000
_diffrn_reflns_av_sigmaI/netI 1.3370
_diffrn_reflns_limit_h_max 11
_diffrn_reflns_limit_h_min -11
_diffrn_reflns_limit_k_max 12
_diffrn_reflns_limit_k_min -12
_diffrn_reflns_limit_l_max 17
_diffrn_reflns_limit_l_min 0
_diffrn_reflns_number 5112
_diffrn_reflns_theta_full 29.97
_diffrn_reflns_theta_max 29.97
_diffrn_reflns_theta_min 2.45
_diffrn_standards_decay_% 0
_diffrn_standards_interval_time 120
_diffrn_standards_number 3
_exptl_absorpt_coefficient_mu 2.663
_exptl_absorpt_correction_T_max 0.88
_exptl_absorpt_correction_T_min 0.73
_exptl_absorpt_correction_type empirical
_exptl_crystal_colour blue
_exptl_crystal_density_diffrn 1.686
_exptl_crystal_density_method 'not measured'
_exptl_crystal_description prism
_exptl_crystal_F_000 456
_exptl_crystal_size_max 0.2
_exptl_crystal_size_mid 0.1
_exptl_crystal_size_min 0.05
_refine_diff_density_max 0.654
_refine_diff_density_min -0.455
_refine_diff_density_rms 0.118
_refine_ls_extinction_method none
_refine_ls_goodness_of_fit_ref 0.799
_refine_ls_hydrogen_treatment constr
_refine_ls_matrix_type full
_refine_ls_number_parameters 204
_refine_ls_number_reflns 5112
_refine_ls_number_restraints 0
_refine_ls_restrained_S_all 0.799
_refine_ls_R_factor_all 0.4170
_refine_ls_R_factor_gt 0.0579
_refine_ls_shift/su_max 0.001
_refine_ls_shift/su_mean 0.000
_refine_ls_structure_factor_coef Fsqd
_refine_ls_weighting_details 'calc w=1/[\s^2^(Fo^2^)+(0.0061P)^2^+0.0000P] where P=(Fo^2^+2Fc^2^)/3'
_refine_ls_weighting_scheme calc
_refine_ls_wR_factor_gt 0.0820
_refine_ls_wR_factor_ref 0.1304
_reflns_number_gt 991
_reflns_number_total 5112
_reflns_threshold_expression >2sigma(I)
_cod_data_source_file b516392g.txt
_cod_data_source_block complex3
_cod_depositor_comments
;

2018-03-05
Z value and formula fixed to values more according to usual
chemical conventions.                 miguel
;
_cod_original_formula_sum 'C22 H40 Cu4 N8 O6 S4'
_cod_original_formula_weight 895.02
_cod_original_formula_moiety 'C22 H40 Cu4 N8 O6 S4'
_cod_original_formula_units_Z 1
_cod_database_code 7007012

loop_
_symmetry_equiv_pos_as_xyz
'x, y, z'
'-x, -y, -z'

loop_
_atom_site_label
_atom_site_type_symbol
_atom_site_fract_x
_atom_site_fract_y
_atom_site_fract_z
_atom_site_U_iso_or_equiv
_atom_site_adp_type
_atom_site_occupancy
_atom_site_symmetry_multiplicity
_atom_site_calc_flag
_atom_site_refinement_flags
_atom_site_disorder_assembly
_atom_site_disorder_group
Cu1 Cu 0.86883(19) 0.78349(18) 0.79484(13) 0.0439(5) Uani 1 1 d . . .
Cu2 Cu 1.04086(18) 0.52244(17) 0.64460(12) 0.0371(5) Uani 1 1 d . . .
S1 S 1.3482(4) 0.2721(4) 0.4382(3) 0.0602(11) Uani 1 1 d . . .
S2 S 0.7883(5) 1.2474(4) 1.0024(3) 0.0742(12) Uani 1 1 d . . .
O1 O 1.1965(8) 0.7378(9) 0.6850(6) 0.050(3) Uani 1 1 d . . .
O2 O 1.0717(9) 0.9081(8) 0.7731(6) 0.041(2) Uani 1 1 d . . .
O3 O 0.8989(8) 0.5835(8) 0.7320(5) 0.0327(19) Uani 1 1 d . . .
N1 N 0.9389(13) 0.2977(11) 0.6559(9) 0.048(3) Uani 1 1 d . . .
N2 N 0.6775(12) 0.6571(12) 0.8467(8) 0.048(3) Uani 1 1 d . . .
N3 N 1.1690(10) 0.4500(10) 0.5366(7) 0.034(3) Uani 1 1 d . . .
N4 N 0.8302(14) 0.9794(13) 0.8620(9) 0.066(4) Uani 1 1 d . . .
C1 C 1.0679(17) 0.2863(17) 0.7453(13) 0.137(6) Uani 1 1 d . . .
H1A H 1.1039 0.3817 0.8092 0.205 Uiso 1 1 calc R . .
H1B H 1.1644 0.2761 0.7177 0.205 Uiso 1 1 calc R . .
H1C H 1.0191 0.1938 0.7670 0.205 Uiso 1 1 calc R . .
C2 C 0.896(2) 0.1668(16) 0.5599(12) 0.141(8) Uani 1 1 d . . .
H2A H 0.9968 0.1602 0.5373 0.211 Uiso 1 1 calc R . .
H2B H 0.8189 0.1796 0.5007 0.211 Uiso 1 1 calc R . .
H2C H 0.8412 0.0699 0.5752 0.211 Uiso 1 1 calc R . .
C3 C 0.7852(15) 0.2979(15) 0.6949(10) 0.075(4) Uani 1 1 d . . .
H3A H 0.7647 0.2226 0.7371 0.091 Uiso 1 1 calc R . .
H3B H 0.6881 0.2611 0.6303 0.091 Uiso 1 1 calc R . .
C4 C 0.7993(17) 0.4578(15) 0.7660(11) 0.062(4) Uani 1 1 d . . .
H4 H 0.8673 0.4701 0.8401 0.075 Uiso 1 1 calc R . .
C5 C 0.6469(15) 0.4939(16) 0.7870(11) 0.071(4) Uani 1 1 d . . .
H5A H 0.5649 0.4648 0.7154 0.085 Uiso 1 1 calc R . .
H5B H 0.5959 0.4272 0.8290 0.085 Uiso 1 1 calc R . .
C6 C 0.7288(14) 0.6884(12) 0.9683(10) 0.084(5) Uani 1 1 d . . .
H6A H 0.7275 0.7931 1.0066 0.125 Uiso 1 1 calc R . .
H6B H 0.8417 0.6843 0.9892 0.125 Uiso 1 1 calc R . .
H6C H 0.6508 0.6083 0.9886 0.125 Uiso 1 1 calc R . .
C7 C 0.5109(15) 0.6791(14) 0.8174(9) 0.082(5) Uani 1 1 d . . .
H7A H 0.5164 0.7824 0.8636 0.123 Uiso 1 1 calc R . .
H7B H 0.4247 0.5960 0.8296 0.123 Uiso 1 1 calc R . .
H7C H 0.4832 0.6732 0.7398 0.123 Uiso 1 1 calc R . .
C8 C 1.2455(14) 0.3764(13) 0.4956(8) 0.033(3) Uani 1 1 d . . .
C9 C 0.8092(17) 1.0853(16) 0.9206(11) 0.064(4) Uani 1 1 d . . .
C10 C 1.1887(17) 0.8793(15) 0.7407(10) 0.040(4) Uani 1 1 d . . .
C11 C 1.3530(14) 1.0151(13) 0.7563(9) 0.078(4) Uani 1 1 d . . .
H11A H 1.3892 0.9978 0.6882 0.117 Uiso 1 1 calc R . .
H11B H 1.4400 1.0167 0.8163 0.117 Uiso 1 1 calc R . .
H11C H 1.3332 1.1161 0.7743 0.117 Uiso 1 1 calc R . .

loop_
_atom_site_aniso_label
_atom_site_aniso_U_11
_atom_site_aniso_U_22
_atom_site_aniso_U_33
_atom_site_aniso_U_23
_atom_site_aniso_U_13
_atom_site_aniso_U_12
Cu1 0.0491(13) 0.0361(12) 0.0496(12) 0.0121(9) 0.0195(10) 0.0164(10)
Cu2 0.0439(11) 0.0321(11) 0.0393(11) 0.0125(9) 0.0145(9) 0.0154(9)
S1 0.068(3) 0.052(3) 0.065(3) 0.014(2) 0.021(2) 0.030(2)
S2 0.095(3) 0.063(3) 0.063(3) 0.009(2) 0.022(2) 0.032(2)
O1 0.046(6) 0.039(6) 0.051(6) 0.007(5) 0.003(5) 0.004(5)
O2 0.022(5) 0.032(5) 0.059(6) 0.004(4) 0.012(4) 0.002(5)
O3 0.034(5) 0.028(5) 0.055(5) 0.027(4) 0.017(4) 0.022(4)
N1 0.056(8) 0.032(7) 0.061(8) 0.013(6) 0.020(7) 0.023(6)
N2 0.054(8) 0.041(7) 0.040(7) 0.016(6) 0.013(6) 0.026(6)
N3 0.036(6) 0.039(7) 0.036(6) 0.018(5) 0.013(5) 0.018(5)
N4 0.076(9) 0.050(9) 0.080(10) 0.017(7) 0.032(8) 0.028(8)
C1 0.126(15) 0.154(17) 0.175(18) 0.085(15) 0.063(14) 0.072(13)
C2 0.210(18) 0.068(13) 0.118(15) -0.007(11) 0.101(14) 0.004(12)
C3 0.063(11) 0.061(11) 0.095(12) 0.012(9) 0.024(9) 0.020(9)
C4 0.071(12) 0.041(10) 0.076(11) 0.019(9) 0.016(9) 0.023(9)
C5 0.058(11) 0.084(12) 0.086(12) 0.037(10) 0.030(9) 0.031(9)
C6 0.096(11) 0.049(9) 0.113(13) 0.015(9) 0.066(11) 0.022(8)
C7 0.080(11) 0.113(13) 0.082(11) 0.052(10) 0.023(9) 0.056(10)
C8 0.056(9) 0.035(8) 0.019(7) 0.018(6) 0.012(7) 0.024(7)
C9 0.075(11) 0.051(11) 0.069(12) 0.028(9) 0.025(9) 0.016(9)
C10 0.042(10) 0.027(9) 0.039(9) 0.024(8) -0.004(8) -0.011(8)
C11 0.103(12) 0.074(11) 0.057(10) -0.006(8) 0.024(9) 0.052(10)

loop_
_atom_type_symbol
_atom_type_description
_atom_type_scat_dispersion_real
_atom_type_scat_dispersion_imag
_atom_type_scat_source
C C 0.0033 0.0016 'International Tables Vol C Tables 4.2.6.8 and 6.1.1.4'
H H 0.0000 0.0000 'International Tables Vol C Tables 4.2.6.8 and 6.1.1.4'
N N 0.0061 0.0033 'International Tables Vol C Tables 4.2.6.8 and 6.1.1.4'
O O 0.0106 0.0060 'International Tables Vol C Tables 4.2.6.8 and 6.1.1.4'
S S 0.1246 0.1234 'International Tables Vol C Tables 4.2.6.8 and 6.1.1.4'
Cu Cu 0.3201 1.2651 'International Tables Vol C Tables 4.2.6.8 and 6.1.1.4'

loop_
_geom_angle_atom_site_label_1
_geom_angle_atom_site_label_2
_geom_angle_atom_site_label_3
_geom_angle
_geom_angle_site_symmetry_1
_geom_angle_site_symmetry_3
_geom_angle_publ_flag
O2 Cu1 O3 94.4(3) . . ?
O2 Cu1 N4 88.5(4) . . ?
O3 Cu1 N4 176.9(4) . . ?
O2 Cu1 N2 169.5(4) . . ?
O3 Cu1 N2 86.4(3) . . ?
N4 Cu1 N2 90.6(4) . . ?
O3 Cu2 O1 93.7(3) . . ?
O3 Cu2 N3 173.5(3) . . ?
O1 Cu2 N3 89.2(3) . . ?
O3 Cu2 N1 86.1(3) . . ?
O1 Cu2 N1 157.8(4) . . ?
N3 Cu2 N1 93.4(4) . . ?
C10 O1 Cu2 131.8(8) . . ?
C10 O2 Cu1 134.7(8) . . ?
C4 O3 Cu2 114.6(7) . . ?
C4 O3 Cu1 111.9(7) . . ?
Cu2 O3 Cu1 133.3(4) . . ?
C2 N1 C3 108.8(11) . . ?
C2 N1 C1 110.1(11) . . ?
C3 N1 C1 109.2(10) . . ?
C2 N1 Cu2 118.0(8) . . ?
C3 N1 Cu2 105.8(7) . . ?
C1 N1 Cu2 104.6(8) . . ?
C5 N2 C6 111.3(10) . . ?
C5 N2 C7 104.3(10) . . ?
C6 N2 C7 108.8(9) . . ?
C5 N2 Cu1 104.6(7) . . ?
C6 N2 Cu1 110.6(7) . . ?
C7 N2 Cu1 117.0(8) . . ?
C8 N3 Cu2 157.6(9) . . ?
C9 N4 Cu1 166.0(12) . . ?
N1 C1 H1A 109.5 . . ?
N1 C1 H1B 109.5 . . ?
H1A C1 H1B 109.5 . . ?
N1 C1 H1C 109.5 . . ?
H1A C1 H1C 109.5 . . ?
H1B C1 H1C 109.5 . . ?
N1 C2 H2A 109.5 . . ?
N1 C2 H2B 109.5 . . ?
H2A C2 H2B 109.5 . . ?
N1 C2 H2C 109.5 . . ?
H2A C2 H2C 109.5 . . ?
H2B C2 H2C 109.5 . . ?
N1 C3 C4 112.6(11) . . ?
N1 C3 H3A 109.1 . . ?
C4 C3 H3A 109.1 . . ?
N1 C3 H3B 109.1 . . ?
C4 C3 H3B 109.1 . . ?
H3A C3 H3B 107.8 . . ?
O3 C4 C5 108.5(10) . . ?
O3 C4 C3 111.6(11) . . ?
C5 C4 C3 120.7(12) . . ?
O3 C4 H4 104.8 . . ?
C5 C4 H4 104.8 . . ?
C3 C4 H4 104.8 . . ?
N2 C5 C4 114.5(11) . . ?
N2 C5 H5A 108.6 . . ?
C4 C5 H5A 108.6 . . ?
N2 C5 H5B 108.6 . . ?
C4 C5 H5B 108.6 . . ?
H5A C5 H5B 107.6 . . ?
N2 C6 H6A 109.5 . . ?
N2 C6 H6B 109.5 . . ?
H6A C6 H6B 109.5 . . ?
N2 C6 H6C 109.5 . . ?
H6A C6 H6C 109.5 . . ?
H6B C6 H6C 109.5 . . ?
N2 C7 H7A 109.5 . . ?
N2 C7 H7B 109.5 . . ?
H7A C7 H7B 109.5 . . ?
N2 C7 H7C 109.5 . . ?
H7A C7 H7C 109.5 . . ?
H7B C7 H7C 109.5 . . ?
N3 C8 S1 179.0(11) . . ?
N4 C9 S2 176.0(14) . . ?
O2 C10 O1 128.6(12) . . ?
O2 C10 C11 120.7(12) . . ?
O1 C10 C11 110.7(12) . . ?
C10 C11 H11A 109.5 . . ?
C10 C11 H11B 109.5 . . ?
H11A C11 H11B 109.5 . . ?
C10 C11 H11C 109.5 . . ?
H11A C11 H11C 109.5 . . ?
H11B C11 H11C 109.5 . . ?

loop_
_geom_bond_atom_site_label_1
_geom_bond_atom_site_label_2
_geom_bond_distance
_geom_bond_site_symmetry_2
_geom_bond_publ_flag
Cu1 O2 1.884(7) . ?
Cu1 O3 1.902(6) . ?
Cu1 N4 1.917(10) . ?
Cu1 N2 2.024(10) . ?
Cu2 O3 1.872(6) . ?
Cu2 O1 1.917(8) . ?
Cu2 N3 1.988(9) . ?
Cu2 N1 2.042(9) . ?
S1 C8 1.587(11) . ?
S2 C9 1.653(14) . ?
O1 C10 1.332(13) . ?
O2 C10 1.203(13) . ?
O3 C4 1.431(12) . ?
N1 C2 1.387(13) . ?
N1 C3 1.468(12) . ?
N1 C1 1.482(14) . ?
N2 C5 1.417(12) . ?
N2 C6 1.466(12) . ?
N2 C7 1.476(12) . ?
N3 C8 1.149(10) . ?
N4 C9 1.139(12) . ?
C1 H1A 0.9600 . ?
C1 H1B 0.9600 . ?
C1 H1C 0.9600 . ?
C2 H2A 0.9600 . ?
C2 H2B 0.9600 . ?
C2 H2C 0.9600 . ?
C3 C4 1.469(13) . ?
C3 H3A 0.9700 . ?
C3 H3B 0.9700 . ?
C4 C5 1.466(13) . ?
C4 H4 0.9800 . ?
C5 H5A 0.9700 . ?
C5 H5B 0.9700 . ?
C6 H6A 0.9600 . ?
C6 H6B 0.9600 . ?
C6 H6C 0.9600 . ?
C7 H7A 0.9600 . ?
C7 H7B 0.9600 . ?
C7 H7C 0.9600 . ?
C10 C11 1.526(14) . ?
C11 H11A 0.9600 . ?
C11 H11B 0.9600 . ?
C11 H11C 0.9600 . ?
